data_9009334
loop_
_publ_author_name
'Schmahl, W. W.'
'Tillmanns, E.'

_publ_section_title
;Isomorphic substitutions, straight Si-O-Si geometry, and disorder of
 tetrahedral tilting in batisite, (Ba,K)(K,Na)Na(Ti,Fe,Nb,Zr)Si4O14 Locality:
 tertiary nephelinite-leucite volcanic rocks, Westeifel, W. Germany
;
_journal_name_full 'Neues Jahrbuch fur Mineralogie, Monatshefte'
_journal_page_first 107
_journal_page_last 118
_journal_volume 1987
_journal_year 1987
_chemical_compound_source 'tertiary nephelinite-leucite volcanic rocks, Westeifel, W. Germany'
_chemical_formula_sum 'Ba0.63 Fe0.32 K1.07 Na1.3 Nb0.12 O14 Si4 Ti1.44 Zr0.12'
_chemical_name_mineral Batisite
_space_group_IT_number 74
_symmetry_space_group_name_Hall '-I 2 2a'
_symmetry_space_group_name_H-M 'I m c m'
_cell_angle_alpha 90
_cell_angle_beta 90
_cell_angle_gamma 90
_cell_length_a 10.499
_cell_length_b 13.913
_cell_length_c 8.087
_cell_formula_units_Z 4
_cell_volume 1181.289
_database_code_amcsd 0014812
_exptl_crystal_density_diffrn 3.393
_cod_original_formula_sum 'Ba.63 K1.07 Na1.3 (Ti1.44 Nb.12 Fe.32 Zr.12) Si4 O14'
_cod_database_code 9009334

loop_
_space_group_symop_operation_xyz
x,y,z
1/2+x,1/2+y,1/2+z
1/2-x,y,z
-x,1/2+y,1/2+z
1/2+x,-y,-z
+x,1/2-y,1/2-z
x,y,-z
1/2+x,1/2+y,1/2-z
-x,-y,z
1/2-x,1/2-y,1/2+z
1/2+x,-y,z
+x,1/2-y,1/2+z
1/2-x,y,-z
-x,1/2+y,1/2-z
-x,-y,-z
1/2-x,1/2-y,1/2-z

loop_
_atom_site_aniso_label
_atom_site_aniso_U_11
_atom_site_aniso_U_22
_atom_site_aniso_U_33
_atom_site_aniso_U_12
_atom_site_aniso_U_13
_atom_site_aniso_U_23
Ba1 0.00949 0.00941 0.00858 0.00000 0.00000 0.00000
K1 0.00949 0.00941 0.00858 0.00000 0.00000 0.00000
K2 0.01363 0.03972 0.01451 0.00000 0.00000 0.00000
Na2 0.01363 0.03972 0.01451 0.00000 0.00000 0.00000
Na 0.04663 0.04030 0.00355 0.00313 0.00000 0.00000
Ti4+ 0.00776 0.00853 0.05298 0.00000 0.00000 -0.00296
Nb3+ 0.00776 0.00853 0.05298 0.00000 0.00000 -0.00296
Fe2+ 0.00776 0.00853 0.05298 0.00000 0.00000 -0.00296
Zr4+ 0.00776 0.00853 0.05298 0.00000 0.00000 -0.00296
Si 0.00821 0.00981 0.00898 -0.00030 -0.00030 -0.00051
O1 0.01111 0.01324 0.01796 0.00229 0.00108 -0.00262
O2 0.00838 0.01255 0.03055 -0.00081 -0.00258 0.00160
O3 0.01134 0.00873 0.07561 0.00000 0.00000 0.00507
O4 0.04300 0.10797 0.00520 -0.02324 0.00000 0.00000
O5 0.01921 0.01157 0.01001 0.00000 0.00000 0.00000
O6 0.01402 0.02206 0.02889 0.00000 0.00000 0.00000

loop_
_atom_site_label
_atom_site_fract_x
_atom_site_fract_y
_atom_site_fract_z
_atom_site_occupancy
_atom_site_U_iso_or_equiv
Ba1 0.25000 0.24510 0.00000 0.63000 0.00912
K1 0.25000 0.24510 0.00000 0.37000 0.00912
K2 0.25000 0.68370 0.50000 0.70000 0.02254
Na2 0.25000 0.68370 0.50000 0.30000 0.02254
Na 0.00000 0.00000 0.00000 1.00000 0.03014
Ti4+ 0.25000 0.47100 0.23840 0.72000 0.02305
Nb3+ 0.25000 0.47100 0.23840 0.06000 0.02305
Fe2+ 0.25000 0.47100 0.23840 0.16000 0.02305
Zr4+ 0.25000 0.47100 0.23840 0.06000 0.02305
Si 0.52520 0.35528 0.19660 1.00000 0.00899
O1 0.61720 0.06700 0.22140 1.00000 0.01406
O2 0.37940 0.13560 0.24590 1.00000 0.01710
O3 0.58020 0.25000 0.25000 1.00000 0.00317
O4 0.53260 0.35690 0.00000 1.00000 0.00519
O5 0.75000 0.95800 0.00000 1.00000 0.00139
O6 0.75000 0.97180 0.50000 1.00000 0.00215

loop_
_cod_related_entry_id
_cod_related_entry_database
_cod_related_entry_code
1 AMCSD 0014812
